data_1574792
loop_
_publ_author_name
'Corcoran, James C.'
'Zhu, Jin'
'Semenick, Mason A.'
'Welser, Anna L.'
'Wang, Yi-Ming'

_publ_section_title
;
 Intramolecular asymmetric propargylation of esters and imides: C-H
 functionalisation enables stereocontrolled access to UCS1025A.
;
_journal_issue 28
_journal_name_full 'Chemical science'
_journal_page_first 12879
_journal_page_last 12884
_journal_paper_doi 10.1039/d5sc02523k
_journal_volume 16
_journal_year 2025
_chemical_absolute_configuration ad
_chemical_formula_sum 'C23 H25 N O2 Si'
_chemical_formula_weight 375.53
_space_group_crystal_system orthorhombic
_space_group_IT_number 19
_space_group_name_Hall 'P 2ac 2ab'
_space_group_name_H-M_alt 'P 21 21 21'
_atom_sites_solution_hydrogens geom
_atom_sites_solution_primary 'intrinsic phasing'
_audit_creation_method SHELXL-2019/3
_audit_update_record
;
2025-04-02 deposited with the CCDC.	2025-06-04 downloaded from the CCDC.
;
_cell_angle_alpha 90
_cell_angle_beta 90
_cell_angle_gamma 90
_cell_formula_units_Z 4
_cell_length_a 10.7177(19)
_cell_length_b 11.995(3)
_cell_length_c 15.986(3)
_cell_measurement_reflns_used 9909
_cell_measurement_temperature 100(2)
_cell_measurement_theta_max 72.238
_cell_measurement_theta_min 4.608
_cell_volume 2055.1(7)
_computing_structure_refinement 'SHELXL-2019/2 (Sheldrick, 2019)'
_computing_structure_solution 'SHELXT 2018/2 (Sheldrick, 2018)'
_diffrn_ambient_temperature 100(2)
_diffrn_measured_fraction_theta_full 0.994
_diffrn_measured_fraction_theta_max 0.992
_diffrn_measurement_device_type 'Bruker Apex II CCD'
_diffrn_measurement_method 'omega and phi scans'
_diffrn_radiation_wavelength 1.54184
_diffrn_reflns_av_R_equivalents 0.0404
_diffrn_reflns_av_unetI/netI 0.0293
_diffrn_reflns_Laue_measured_fraction_full 0.994
_diffrn_reflns_Laue_measured_fraction_max 0.992
_diffrn_reflns_limit_h_max 13
_diffrn_reflns_limit_h_min -13
_diffrn_reflns_limit_k_max 12
_diffrn_reflns_limit_k_min -14
_diffrn_reflns_limit_l_max 19
_diffrn_reflns_limit_l_min -19
_diffrn_reflns_number 24292
_diffrn_reflns_point_group_measured_fraction_full 0.995
_diffrn_reflns_point_group_measured_fraction_max 0.989
_diffrn_reflns_theta_full 67.684
_diffrn_reflns_theta_max 72.264
_diffrn_reflns_theta_min 4.609
_diffrn_source 'Bruker X8 Prospector Ultra Cu IMuS'
_exptl_absorpt_coefficient_mu 1.136
_exptl_absorpt_correction_T_max 0.7536
_exptl_absorpt_correction_T_min 0.2932
_exptl_absorpt_correction_type multi-scan
_exptl_absorpt_process_details
;
 SADABS 2016/2: Krause, L., Herbst-Irmer, R., Sheldrick G.M. & Stalke D.,
 J. Appl. Cryst. 48 (2015) 3-10
;
_exptl_crystal_colour colorless
_exptl_crystal_density_diffrn 1.214
_exptl_crystal_description prism
_exptl_crystal_F_000 800
_exptl_crystal_recrystallization_method 'Evaporation from CDCl3'
_exptl_crystal_size_max .10
_exptl_crystal_size_mid .08
_exptl_crystal_size_min .05
_refine_diff_density_max 0.249
_refine_diff_density_min -0.226
_refine_diff_density_rms 0.039
_refine_ls_abs_structure_details
;
 Refined as an inversion twin.
;
_refine_ls_abs_structure_Flack 0.01(3)
_refine_ls_extinction_method none
_refine_ls_goodness_of_fit_ref 1.013
_refine_ls_hydrogen_treatment constr
_refine_ls_matrix_type full
_refine_ls_number_parameters 248
_refine_ls_number_reflns 4012
_refine_ls_number_restraints 0
_refine_ls_restrained_S_all 1.013
_refine_ls_R_factor_all 0.0281
_refine_ls_R_factor_gt 0.0277
_refine_ls_shift/su_max 0.001
_refine_ls_shift/su_mean 0.000
_refine_ls_structure_factor_coef Fsqd
_refine_ls_weighting_details 'w=1/[\s^2^(Fo^2^)+(0.0478P)^2^+0.3697P] where P=(Fo^2^+2Fc^2^)/3'
_refine_ls_weighting_scheme calc
_refine_ls_wR_factor_gt 0.0745
_refine_ls_wR_factor_ref 0.0748
_reflns_Friedel_coverage 0.752
_reflns_Friedel_fraction_full 0.996
_reflns_Friedel_fraction_max 0.986
_reflns_number_gt 3948
_reflns_number_total 4012
_reflns_threshold_expression 'I > 2\s(I)'
_cod_data_source_file d5sc02523k2.cif
_cod_data_source_block JCC902R_0m_a
_cod_depositor_comments 'Adding full bibliography for 1574791--1574792.cif.'
_cod_original_cell_volume 2055.0(7)
_cod_database_code 1574792
_shelx_shelxl_version_number 2019/3
_shelx_space_group_comment
;
The symmetry employed for this shelxl refinement is uniquely defined
by the following loop, which should always be used as a source of
symmetry information in preference to the above space-group names.
They are only intended as comments.
;

loop_
_space_group_symop_operation_xyz
'x, y, z'
'-x+1/2, -y, z+1/2'
'-x, y+1/2, -z+1/2'
'x+1/2, -y+1/2, -z'

loop_
_atom_site_label
_atom_site_type_symbol
_atom_site_fract_x
_atom_site_fract_y
_atom_site_fract_z
_atom_site_U_iso_or_equiv
_atom_site_adp_type
_atom_site_occupancy
_atom_site_site_symmetry_order
_atom_site_calc_flag
_atom_site_refinement_flags_posn
_atom_site_refinement_flags_adp
_atom_site_refinement_flags_occupancy
_atom_site_disorder_assembly
_atom_site_disorder_group
Si1 Si 0.46013(5) 0.47037(4) 0.78575(3) 0.01844(13) Uani 1 1 d . . . . .
O1 O 0.35823(13) 0.69583(11) 0.53873(9) 0.0262(3) Uani 1 1 d . . . . .
O2 O 0.41655(11) 0.39764(10) 0.70178(7) 0.0167(3) Uani 1 1 d . . . . .
N1 N 0.34012(14) 0.52035(12) 0.59667(10) 0.0170(3) Uani 1 1 d . . . . .
C1 C 0.54363(16) 0.46012(14) 0.58282(10) 0.0142(3) Uani 1 1 d . . . . .
C2 C 0.65521(17) 0.40183(14) 0.57941(11) 0.0155(3) Uani 1 1 d . . . . .
H2 H 0.661456 0.327985 0.600489 0.019 Uiso 1 1 calc R U . . .
C3 C 0.75828(16) 0.45544(15) 0.54389(11) 0.0180(4) Uani 1 1 d . . . . .
H3 H 0.835542 0.416952 0.540139 0.022 Uiso 1 1 calc R U . . .
C4 C 0.74973(17) 0.56458(16) 0.51381(11) 0.0185(4) Uani 1 1 d . . . . .
H4 H 0.821304 0.599614 0.490618 0.022 Uiso 1 1 calc R U . . .
C5 C 0.63731(18) 0.62238(15) 0.51752(11) 0.0184(4) Uani 1 1 d . . . . .
H5 H 0.630755 0.696633 0.497322 0.022 Uiso 1 1 calc R U . . .
C6 C 0.53494(17) 0.56787(14) 0.55176(10) 0.0159(3) Uani 1 1 d . . . . .
C7 C 0.40319(18) 0.60628(15) 0.56011(11) 0.0184(4) Uani 1 1 d . . . . .
C8 C 0.41759(16) 0.42340(14) 0.61560(11) 0.0144(3) Uani 1 1 d . . . . .
C9 C 0.36291(17) 0.31853(14) 0.57224(11) 0.0164(3) Uani 1 1 d . . . . .
H9 H 0.406169 0.251777 0.595963 0.020 Uiso 1 1 calc R U . . .
C10 C 0.22232(17) 0.30859(17) 0.59382(12) 0.0215(4) Uani 1 1 d . . . . .
H10A H 0.186587 0.243045 0.564782 0.026 Uiso 1 1 calc R U . . .
H10B H 0.212533 0.297052 0.654786 0.026 Uiso 1 1 calc R U . . .
C11 C 0.15150(18) 0.41339(18) 0.56759(12) 0.0245(4) Uani 1 1 d . . . . .
H11A H 0.156536 0.422155 0.506099 0.029 Uiso 1 1 calc R U . . .
H11B H 0.062458 0.405580 0.582995 0.029 Uiso 1 1 calc R U . . .
C12 C 0.20551(16) 0.51652(17) 0.60981(13) 0.0217(4) Uani 1 1 d . . . . .
H12A H 0.166445 0.584348 0.586167 0.026 Uiso 1 1 calc R U . . .
H12B H 0.187256 0.514322 0.670496 0.026 Uiso 1 1 calc R U . . .
C13 C 0.3933(3) 0.3885(2) 0.87271(14) 0.0479(7) Uani 1 1 d . . . . .
H13A H 0.302794 0.400171 0.874735 0.072 Uiso 1 1 calc R U . . .
H13B H 0.430603 0.412817 0.925620 0.072 Uiso 1 1 calc R U . . .
H13C H 0.410861 0.309236 0.863924 0.072 Uiso 1 1 calc R U . . .
C14 C 0.6327(2) 0.4743(3) 0.79443(16) 0.0513(8) Uani 1 1 d . . . . .
H14A H 0.665107 0.398003 0.797337 0.077 Uiso 1 1 calc R U . . .
H14B H 0.656419 0.514952 0.845169 0.077 Uiso 1 1 calc R U . . .
H14C H 0.667673 0.512013 0.745367 0.077 Uiso 1 1 calc R U . . .
C15 C 0.3993(3) 0.61484(18) 0.78448(16) 0.0375(5) Uani 1 1 d . . . . .
H15A H 0.414210 0.649796 0.838983 0.056 Uiso 1 1 calc R U . . .
H15B H 0.309502 0.613570 0.772991 0.056 Uiso 1 1 calc R U . . .
H15C H 0.442017 0.657613 0.740798 0.056 Uiso 1 1 calc R U . . .
C16 C 0.45202(18) 0.30807(15) 0.32275(10) 0.0177(3) Uani 1 1 d . . . . .
C17 C 0.4119(2) 0.21968(18) 0.27293(13) 0.0296(5) Uani 1 1 d . . . . .
H17 H 0.353815 0.167250 0.294569 0.035 Uiso 1 1 calc R U . . .
C18 C 0.4564(3) 0.20790(18) 0.19192(13) 0.0351(5) Uani 1 1 d . . . . .
H18 H 0.428046 0.147574 0.158416 0.042 Uiso 1 1 calc R U . . .
C19 C 0.5413(2) 0.28283(18) 0.15939(12) 0.0277(4) Uani 1 1 d . . . . .
H19 H 0.573262 0.273254 0.104429 0.033 Uiso 1 1 calc R U . . .
C20 C 0.5790(2) 0.37179(19) 0.20787(14) 0.0309(5) Uani 1 1 d . . . . .
H20 H 0.635556 0.424948 0.185434 0.037 Uiso 1 1 calc R U . . .
C21 C 0.5353(2) 0.38459(17) 0.28910(12) 0.0277(4) Uani 1 1 d . . . . .
H21 H 0.562556 0.446047 0.321835 0.033 Uiso 1 1 calc R U . . .
C22 C 0.41206(17) 0.31690(15) 0.40856(11) 0.0181(4) Uani 1 1 d . . . . .
C23 C 0.38657(17) 0.32024(15) 0.48172(12) 0.0186(4) Uani 1 1 d . . . . .

loop_
_atom_site_aniso_label
_atom_site_aniso_U_11
_atom_site_aniso_U_22
_atom_site_aniso_U_33
_atom_site_aniso_U_23
_atom_site_aniso_U_13
_atom_site_aniso_U_12
Si1 0.0240(2) 0.0201(2) 0.0112(2) -0.00099(17) 0.0016(2) 0.00084(19)
O1 0.0308(7) 0.0182(7) 0.0294(7) 0.0077(5) 0.0013(6) 0.0070(6)
O2 0.0229(6) 0.0154(6) 0.0116(6) 0.0021(4) 0.0020(5) -0.0008(5)
N1 0.0177(7) 0.0161(7) 0.0171(7) 0.0009(6) 0.0001(6) 0.0036(6)
C1 0.0192(8) 0.0140(8) 0.0096(7) -0.0004(6) -0.0006(6) -0.0013(7)
C2 0.0209(8) 0.0135(8) 0.0122(8) -0.0002(6) -0.0012(6) 0.0003(7)
C3 0.0172(8) 0.0218(9) 0.0150(8) -0.0032(7) -0.0004(7) 0.0008(7)
C4 0.0215(9) 0.0203(9) 0.0139(8) -0.0022(6) 0.0013(7) -0.0069(7)
C5 0.0270(9) 0.0139(8) 0.0142(8) 0.0007(6) 0.0005(7) -0.0033(7)
C6 0.0218(8) 0.0146(8) 0.0112(7) 0.0001(6) -0.0004(7) -0.0009(7)
C7 0.0252(9) 0.0152(8) 0.0148(8) 0.0010(6) -0.0007(7) 0.0019(7)
C8 0.0172(8) 0.0149(8) 0.0111(8) 0.0007(6) -0.0004(6) 0.0005(6)
C9 0.0198(8) 0.0141(8) 0.0152(8) 0.0002(6) 0.0005(7) -0.0014(6)
C10 0.0220(9) 0.0247(10) 0.0178(9) -0.0026(7) 0.0019(7) -0.0062(7)
C11 0.0172(8) 0.0338(11) 0.0224(9) 0.0012(8) -0.0002(7) -0.0013(8)
C12 0.0168(8) 0.0256(10) 0.0227(9) 0.0010(7) 0.0022(7) 0.0043(7)
C13 0.092(2) 0.0356(12) 0.0160(10) -0.0005(9) 0.0155(12) -0.0123(13)
C14 0.0272(11) 0.098(2) 0.0293(12) -0.0270(15) -0.0087(10) 0.0059(13)
C15 0.0541(14) 0.0225(10) 0.0360(12) -0.0104(9) -0.0115(11) 0.0046(9)
C16 0.0191(8) 0.0199(9) 0.0140(8) 0.0015(6) -0.0004(7) 0.0012(7)
C17 0.0447(12) 0.0264(10) 0.0176(9) -0.0008(8) 0.0045(8) -0.0131(9)
C18 0.0648(15) 0.0235(10) 0.0170(9) -0.0035(7) 0.0044(10) -0.0071(11)
C19 0.0348(10) 0.0334(11) 0.0150(8) 0.0044(8) 0.0061(8) 0.0083(9)
C20 0.0297(10) 0.0415(12) 0.0214(10) 0.0077(9) 0.0023(8) -0.0118(9)
C21 0.0365(10) 0.0273(10) 0.0192(9) 0.0010(8) -0.0027(9) -0.0104(8)
C22 0.0192(8) 0.0173(9) 0.0179(9) -0.0017(7) -0.0014(7) -0.0010(7)
C23 0.0193(9) 0.0171(8) 0.0192(9) -0.0013(7) -0.0007(7) -0.0025(7)

loop_
_atom_type_symbol
_atom_type_description
_atom_type_scat_dispersion_real
_atom_type_scat_dispersion_imag
_atom_type_scat_source
C C 0.0181 0.0091 'International Tables Vol C Tables 4.2.6.8 and 6.1.1.4'
H H 0.0000 0.0000 'International Tables Vol C Tables 4.2.6.8 and 6.1.1.4'
N N 0.0311 0.0180 'International Tables Vol C Tables 4.2.6.8 and 6.1.1.4'
O O 0.0492 0.0322 'International Tables Vol C Tables 4.2.6.8 and 6.1.1.4'
Si Si 0.2541 0.3302 'International Tables Vol C Tables 4.2.6.8 and 6.1.1.4'

loop_
_geom_angle_atom_site_label_1
_geom_angle_atom_site_label_2
_geom_angle_atom_site_label_3
_geom_angle
_geom_angle_site_symmetry_1
_geom_angle_site_symmetry_3
_geom_angle_publ_flag
O2 Si1 C13 102.66(10) . . ?
O2 Si1 C15 112.47(9) . . ?
C13 Si1 C15 111.65(13) . . ?
O2 Si1 C14 110.66(9) . . ?
C13 Si1 C14 110.13(16) . . ?
C15 Si1 C14 109.15(15) . . ?
C8 O2 Si1 131.97(11) . . ?
C7 N1 C12 125.14(16) . . ?
C7 N1 C8 114.12(14) . . ?
C12 N1 C8 120.48(15) . . ?
C2 C1 C6 120.90(16) . . ?
C2 C1 C8 129.52(15) . . ?
C6 C1 C8 109.56(15) . . ?
C1 C2 C3 117.73(16) . . ?
C1 C2 H2 121.1 . . ?
C3 C2 H2 121.1 . . ?
C4 C3 C2 121.24(16) . . ?
C4 C3 H3 119.4 . . ?
C2 C3 H3 119.4 . . ?
C5 C4 C3 120.58(16) . . ?
C5 C4 H4 119.7 . . ?
C3 C4 H4 119.7 . . ?
C6 C5 C4 117.79(16) . . ?
C6 C5 H5 121.1 . . ?
C4 C5 H5 121.1 . . ?
C1 C6 C5 121.75(17) . . ?
C1 C6 C7 108.62(16) . . ?
C5 C6 C7 129.61(16) . . ?
O1 C7 N1 125.93(18) . . ?
O1 C7 C6 128.16(17) . . ?
N1 C7 C6 105.91(14) . . ?
O2 C8 N1 111.84(14) . . ?
O2 C8 C1 114.10(14) . . ?
N1 C8 C1 101.76(13) . . ?
O2 C8 C9 104.81(14) . . ?
N1 C8 C9 109.77(14) . . ?
C1 C8 C9 114.72(14) . . ?
C23 C9 C10 112.83(15) . . ?
C23 C9 C8 111.32(15) . . ?
C10 C9 C8 109.28(14) . . ?
C23 C9 H9 107.7 . . ?
C10 C9 H9 107.7 . . ?
C8 C9 H9 107.7 . . ?
C11 C10 C9 111.02(15) . . ?
C11 C10 H10A 109.4 . . ?
C9 C10 H10A 109.4 . . ?
C11 C10 H10B 109.4 . . ?
C9 C10 H10B 109.4 . . ?
H10A C10 H10B 108.0 . . ?
C12 C11 C10 110.97(15) . . ?
C12 C11 H11A 109.4 . . ?
C10 C11 H11A 109.4 . . ?
C12 C11 H11B 109.4 . . ?
C10 C11 H11B 109.4 . . ?
H11A C11 H11B 108.0 . . ?
N1 C12 C11 109.73(15) . . ?
N1 C12 H12A 109.7 . . ?
C11 C12 H12A 109.7 . . ?
N1 C12 H12B 109.7 . . ?
C11 C12 H12B 109.7 . . ?
H12A C12 H12B 108.2 . . ?
Si1 C13 H13A 109.5 . . ?
Si1 C13 H13B 109.5 . . ?
H13A C13 H13B 109.5 . . ?
Si1 C13 H13C 109.5 . . ?
H13A C13 H13C 109.5 . . ?
H13B C13 H13C 109.5 . . ?
Si1 C14 H14A 109.5 . . ?
Si1 C14 H14B 109.5 . . ?
H14A C14 H14B 109.5 . . ?
Si1 C14 H14C 109.5 . . ?
H14A C14 H14C 109.5 . . ?
H14B C14 H14C 109.5 . . ?
Si1 C15 H15A 109.5 . . ?
Si1 C15 H15B 109.5 . . ?
H15A C15 H15B 109.5 . . ?
Si1 C15 H15C 109.5 . . ?
H15A C15 H15C 109.5 . . ?
H15B C15 H15C 109.5 . . ?
C21 C16 C17 118.66(17) . . ?
C21 C16 C22 120.75(17) . . ?
C17 C16 C22 120.53(17) . . ?
C18 C17 C16 120.32(19) . . ?
C18 C17 H17 119.8 . . ?
C16 C17 H17 119.8 . . ?
C19 C18 C17 120.8(2) . . ?
C19 C18 H18 119.6 . . ?
C17 C18 H18 119.6 . . ?
C20 C19 C18 119.02(19) . . ?
C20 C19 H19 120.5 . . ?
C18 C19 H19 120.5 . . ?
C19 C20 C21 120.79(19) . . ?
C19 C20 H20 119.6 . . ?
C21 C20 H20 119.6 . . ?
C16 C21 C20 120.39(18) . . ?
C16 C21 H21 119.8 . . ?
C20 C21 H21 119.8 . . ?
C23 C22 C16 175.2(2) . . ?
C22 C23 C9 175.8(2) . . ?

loop_
_geom_bond_atom_site_label_1
_geom_bond_atom_site_label_2
_geom_bond_distance
_geom_bond_site_symmetry_2
_geom_bond_publ_flag
Si1 O2 1.6675(13) . ?
Si1 C13 1.846(2) . ?
Si1 C15 1.852(2) . ?
Si1 C14 1.855(2) . ?
O1 C7 1.226(2) . ?
O2 C8 1.412(2) . ?
N1 C7 1.364(2) . ?
N1 C12 1.459(2) . ?
N1 C8 1.460(2) . ?
C1 C2 1.386(2) . ?
C1 C6 1.388(2) . ?
C1 C8 1.514(2) . ?
C2 C3 1.399(2) . ?
C2 H2 0.9500 . ?
C3 C4 1.398(3) . ?
C3 H3 0.9500 . ?
C4 C5 1.391(3) . ?
C4 H4 0.9500 . ?
C5 C6 1.390(3) . ?
C5 H5 0.9500 . ?
C6 C7 1.491(3) . ?
C8 C9 1.551(2) . ?
C9 C23 1.469(2) . ?
C9 C10 1.550(3) . ?
C9 H9 1.0000 . ?
C10 C11 1.527(3) . ?
C10 H10A 0.9900 . ?
C10 H10B 0.9900 . ?
C11 C12 1.523(3) . ?
C11 H11A 0.9900 . ?
C11 H11B 0.9900 . ?
C12 H12A 0.9900 . ?
C12 H12B 0.9900 . ?
C13 H13A 0.9800 . ?
C13 H13B 0.9800 . ?
C13 H13C 0.9800 . ?
C14 H14A 0.9800 . ?
C14 H14B 0.9800 . ?
C14 H14C 0.9800 . ?
C15 H15A 0.9800 . ?
C15 H15B 0.9800 . ?
C15 H15C 0.9800 . ?
C16 C21 1.389(3) . ?
C16 C17 1.394(3) . ?
C16 C22 1.441(2) . ?
C17 C18 1.387(3) . ?
C17 H17 0.9500 . ?
C18 C19 1.381(3) . ?
C18 H18 0.9500 . ?
C19 C20 1.379(3) . ?
C19 H19 0.9500 . ?
C20 C21 1.389(3) . ?
C20 H20 0.9500 . ?
C21 H21 0.9500 . ?
C22 C23 1.202(3) . ?
